data_2021300
loop_
_publ_author_name
'Kalinowska-T\/lu\'scik, Justyna'
'Piaskowska, Agata'
'Ko\/laczkowski, Marcin'

_publ_section_title
;
 Multifunctional arylsulfonamide derivatives with 5-HT~6~/5-HT~7~ receptor
 antagonistic activity: a structural study
;
_journal_issue 11
_journal_name_full 'Acta Crystallographica Section C'
_journal_page_first
;
;
_journal_paper_doi 10.1107/S2053229618013748
_journal_volume 74
_journal_year 2018
_chemical_formula_iupac 'C21 H23 Cl F2 N3 O3 S +, Cl -'
_chemical_formula_moiety 'C21 H23 Cl F2 N3 O3 S +, Cl -'
_chemical_formula_sum 'C21 H23 Cl2 F2 N3 O3 S'
_chemical_formula_weight 506.38
_chemical_name_systematic
'4-(6-Fluoro-1,2-benzoxazol-3-yl)-1-[3-(3-chloro-4-fluorobenzenesulfonamido)propyl]piperidin-1-ium chloride'
_space_group_IT_number 14
_symmetry_cell_setting monoclinic
_symmetry_space_group_name_Hall '-P 2yn'
_symmetry_space_group_name_H-M 'P 1 21/n 1'
_atom_sites_solution_hydrogens mixed
_audit_creation_method 'WinGX routine CIF_UPDATE'
_cell_angle_alpha 90
_cell_angle_beta 91.123(2)
_cell_angle_gamma 90
_cell_formula_units_Z 4
_cell_length_a 5.7077(2)
_cell_length_b 9.7798(3)
_cell_length_c 41.2280(11)
_cell_measurement_reflns_used 6532
_cell_measurement_temperature 123(2)
_cell_measurement_theta_max 76.171
_cell_measurement_theta_min 4.289
_cell_volume 2300.91(12)
_computing_cell_refinement
;
CrysAlis PRO (Rigaku OD, 2015)
;
_computing_data_collection
;
CrysAlis PRO (Rigaku OD, 2015)
;
_computing_data_reduction
;
CrysAlis PRO (Rigaku OD, 2015)
;
_computing_molecular_graphics
;
Mercury (Macrae <i>et al.</i>,  2008)
;
_computing_publication_material
;
WinGX (Farrugia, 2012) and publCIF (Westrip, 2010)
;
_computing_structure_refinement
;
SHELXL2014 (Sheldrick, 2015)
;
_computing_structure_solution
;
SIR2004 (Burla <i>et al.</i>,  2005)
;
_diffrn_ambient_temperature 123(2)
_diffrn_detector_area_resol_mean 10.3756
_diffrn_measured_fraction_theta_full 1
_diffrn_measured_fraction_theta_max 0.992
_diffrn_measurement_device_type 'Rigaku OD SuperNova Dual source diffractometer with an Atlas detector'
_diffrn_measurement_method '\w scans'
_diffrn_radiation_monochromator mirror
_diffrn_radiation_type MoK\a
_diffrn_radiation_wavelength 0.71073
_diffrn_reflns_av_R_equivalents 0.0968
_diffrn_reflns_av_unetI/netI 0.1283
_diffrn_reflns_limit_h_max 7
_diffrn_reflns_limit_h_min -7
_diffrn_reflns_limit_k_max 12
_diffrn_reflns_limit_k_min -12
_diffrn_reflns_limit_l_max 51
_diffrn_reflns_limit_l_min -51
_diffrn_reflns_number 34975
_diffrn_reflns_theta_full 25.242
_diffrn_reflns_theta_max 26.684
_diffrn_reflns_theta_min 1.976
_exptl_absorpt_coefficient_mu 0.418
_exptl_absorpt_correction_T_max 1
_exptl_absorpt_correction_T_min 0.5207
_exptl_absorpt_correction_type multi-scan
_exptl_absorpt_process_details
;
(CrysAlis PRO; Rigaku OD, 2015)
;
_exptl_crystal_colour white
_exptl_crystal_density_diffrn 1.462
_exptl_crystal_description plate
_exptl_crystal_F_000 1048
_exptl_crystal_size_max 0.2
_exptl_crystal_size_mid 0.2
_exptl_crystal_size_min 0.03
_refine_diff_density_max 0.285
_refine_diff_density_min -0.379
_refine_ls_extinction_method none
_refine_ls_goodness_of_fit_ref 1.046
_refine_ls_hydrogen_treatment mixed
_refine_ls_matrix_type full
_refine_ls_number_parameters 297
_refine_ls_number_reflns 4817
_refine_ls_number_restraints 0
_refine_ls_restrained_S_all 1.046
_refine_ls_R_factor_all 0.0674
_refine_ls_R_factor_gt 0.0431
_refine_ls_shift/su_max 0
_refine_ls_shift/su_mean 0
_refine_ls_structure_factor_coef Fsqd
_refine_ls_weighting_details 'w=1/[\s^2^(Fo^2^)+(0.0355P)^2^+1.0922P] where P=(Fo^2^+2Fc^2^)/3'
_refine_ls_weighting_scheme calc
_refine_ls_wR_factor_gt 0.0888
_refine_ls_wR_factor_ref 0.1004
_reflns_number_gt 3625
_reflns_number_total 4817
_reflns_threshold_expression 'I > 2\s(I)'
_cod_data_source_file sk3705sup1.cif
_cod_data_source_block IV
_cod_original_sg_symbol_H-M 'P 21/n'
_cod_database_code 2021300
_shelx_estimated_absorpt_t_min 0.921
_shelx_estimated_absorpt_t_max 0.988
_shelxl_version_number 2014/6

loop_
_symmetry_equiv_pos_as_xyz
'x, y, z'
'-x+1/2, y+1/2, -z+1/2'
'-x, -y, -z'
'x-1/2, -y-1/2, z-1/2'

loop_
_atom_site_type_symbol
_atom_site_label
_atom_site_fract_x
_atom_site_fract_y
_atom_site_fract_z
_atom_site_U_iso_or_equiv
_atom_site_adp_type
_atom_site_calc_flag
_atom_site_occupancy
N N1 0.5656(4) 0.3027(2) 0.10024(5) 0.0331(5) Uani d 1
O O2 0.5563(4) 0.3341(2) 0.06626(4) 0.0350(5) Uani d 1
C C3 0.3670(5) 0.2681(3) 0.05338(6) 0.0283(6) Uani d 1
C C4 0.2955(5) 0.2705(3) 0.02076(6) 0.0343(6) Uani d 1
H H4 0.3768 0.319 0.0045 0.041 Uiso calc 1
C C5 0.0967(6) 0.1959(3) 0.01457(6) 0.0368(7) Uani d 1
F F5 0.0133(3) 0.19257(19) -0.01662(4) 0.0484(5) Uani d 1
C C6 -0.0290(5) 0.1233(3) 0.03747(7) 0.0376(7) Uani d 1
H H6 -0.1668 0.0749 0.0312 0.045 Uiso calc 1
C C7 0.0484(5) 0.1224(3) 0.06928(6) 0.0312(6) Uani d 1
H H7 -0.033 0.073 0.0854 0.037 Uiso calc 1
C C8 0.2508(5) 0.1967(2) 0.07707(6) 0.0262(5) Uani d 1
C C9 0.3883(5) 0.2233(2) 0.10601(6) 0.0247(5) Uani d 1
C C10 0.3434(4) 0.1703(2) 0.13947(6) 0.0232(5) Uani d 1
H H10 0.2394 0.0885 0.1372 0.028 Uiso calc 1
C C11 0.5677(5) 0.1251(3) 0.15706(6) 0.0263(5) Uani d 1
H H11A 0.6486 0.0557 0.1439 0.032 Uiso calc 1
H H11B 0.6738 0.2045 0.1598 0.032 Uiso calc 1
C C12 0.5130(4) 0.0652(2) 0.19011(6) 0.0227(5) Uani d 1
H H12A 0.4164 -0.0181 0.1873 0.027 Uiso calc 1
H H12B 0.6609 0.039 0.2014 0.027 Uiso calc 1
N N13 0.3840(3) 0.16694(19) 0.21031(5) 0.0184(4) Uani d 1
C C14 0.1641(4) 0.2147(2) 0.19346(6) 0.0226(5) Uani d 1
H H14A 0.0869 0.2845 0.207 0.027 Uiso calc 1
H H14B 0.055 0.1367 0.1907 0.027 Uiso calc 1
C C15 0.2167(4) 0.2753(2) 0.16037(6) 0.0236(5) Uani d 1
H H15A 0.316 0.3577 0.1632 0.028 Uiso calc 1
H H15B 0.0685 0.3032 0.1494 0.028 Uiso calc 1
C C16 0.3381(4) 0.1076(2) 0.24301(5) 0.0216(5) Uani d 1
H H16A 0.4861 0.0689 0.2519 0.026 Uiso calc 1
H H16B 0.225 0.0315 0.2404 0.026 Uiso calc 1
C C17 0.2424(4) 0.2089(2) 0.26732(5) 0.0220(5) Uani d 1
H H17A 0.0737 0.225 0.2627 0.026 Uiso calc 1
H H17B 0.3257 0.2973 0.2655 0.026 Uiso calc 1
C C18 0.2758(4) 0.1519(3) 0.30158(6) 0.0230(5) Uani d 1
H H18A 0.175 0.2034 0.3166 0.028 Uiso calc 1
H H18B 0.2254 0.0551 0.3018 0.028 Uiso calc 1
N N20 0.5197(4) 0.1608(2) 0.31309(5) 0.0243(5) Uani d 1
S S21 0.59319(10) 0.26565(6) 0.34115(2) 0.02039(13) Uani d 1
O O21A 0.4841(3) 0.39563(17) 0.33432(4) 0.0264(4) Uani d 1
O O21B 0.8427(3) 0.25907(19) 0.34505(4) 0.0297(4) Uani d 1
C C22 0.4690(4) 0.2073(2) 0.37773(6) 0.0219(5) Uani d 1
C C23 0.5643(5) 0.0930(3) 0.39350(6) 0.0286(6) Uani d 1
H H23 0.6912 0.0445 0.3844 0.034 Uiso calc 1
C C24 0.4704(5) 0.0515(3) 0.42278(6) 0.0336(6) Uani d 1
H H24 0.5322 -0.0259 0.4339 0.04 Uiso calc 1
C C25 0.2875(5) 0.1239(3) 0.43533(6) 0.0309(6) Uani d 1
F F25 0.1986(3) 0.08435(17) 0.46410(4) 0.0427(4) Uani d 1
C C26 0.1919(5) 0.2368(3) 0.41981(6) 0.0273(5) Uani d 1
Cl Cl26 -0.03838(13) 0.32463(8) 0.43676(2) 0.03877(18) Uani d 1
C C27 0.2830(4) 0.2782(2) 0.39056(6) 0.0238(5) Uani d 1
H H27 0.2183 0.3548 0.3794 0.029 Uiso calc 1
Cl Cl1 0.68751(10) 0.41961(6) 0.22042(2) 0.02532(14) Uani d 1
H H13 0.481(5) 0.248(3) 0.2128(6) 0.025(7) Uiso d 1
H H20 0.618(6) 0.098(4) 0.3095(8) 0.057(11) Uiso d 1

loop_
_atom_site_aniso_label
_atom_site_aniso_U_11
_atom_site_aniso_U_22
_atom_site_aniso_U_33
_atom_site_aniso_U_12
_atom_site_aniso_U_13
_atom_site_aniso_U_23
N1 0.0398(14) 0.0359(12) 0.0239(11) -0.0073(11) 0.0050(10) 0.0029(9)
O2 0.0421(12) 0.0395(11) 0.0236(9) -0.0124(9) 0.0068(8) 0.0049(8)
C3 0.0340(15) 0.0266(12) 0.0247(12) 0.0008(11) 0.0075(11) 0.0003(10)
C4 0.0482(19) 0.0330(14) 0.0221(12) 0.0061(13) 0.0079(12) 0.0000(11)
C5 0.051(2) 0.0362(15) 0.0225(13) 0.0098(13) -0.0037(12) -0.0027(11)
F5 0.0646(13) 0.0560(11) 0.0241(8) 0.0072(10) -0.0096(8) -0.0022(8)
C6 0.0391(18) 0.0404(16) 0.0332(15) -0.0001(13) -0.0048(13) -0.0021(12)
C7 0.0305(16) 0.0331(14) 0.0301(14) -0.0012(12) 0.0021(11) 0.0014(11)
C8 0.0314(15) 0.0230(12) 0.0242(12) 0.0039(10) 0.0035(11) -0.0017(9)
C9 0.0272(14) 0.0229(12) 0.0242(12) 0.0021(10) 0.0036(10) -0.0018(9)
C10 0.0235(14) 0.0222(11) 0.0241(12) -0.0020(10) 0.0022(10) 0.0010(9)
C11 0.0253(14) 0.0278(12) 0.0260(12) 0.0045(10) 0.0054(10) 0.0024(10)
C12 0.0212(13) 0.0201(11) 0.0270(12) 0.0053(9) 0.0025(10) 0.0007(9)
N13 0.0162(10) 0.0163(9) 0.0227(10) 0.0008(8) 0.0012(8) -0.0002(7)
C14 0.0159(12) 0.0248(12) 0.0271(12) 0.0036(9) 0.0006(10) 0.0007(9)
C15 0.0197(13) 0.0259(12) 0.0250(12) 0.0020(10) -0.0004(10) 0.0028(9)
C16 0.0251(13) 0.0184(11) 0.0215(11) 0.0007(9) 0.0010(10) 0.0015(9)
C17 0.0212(13) 0.0210(11) 0.0236(11) 0.0021(9) 0.0011(10) -0.0021(9)
C18 0.0178(13) 0.0275(12) 0.0237(12) -0.0030(10) 0.0022(10) -0.0023(9)
N20 0.0188(11) 0.0289(11) 0.0252(10) 0.0058(9) -0.0004(9) -0.0071(9)
S21 0.0160(3) 0.0222(3) 0.0230(3) 0.0005(2) 0.0028(2) -0.0020(2)
O21A 0.0250(10) 0.0230(9) 0.0315(9) -0.0006(7) 0.0061(8) 0.0008(7)
O21B 0.0165(9) 0.0415(11) 0.0311(9) 0.0003(8) 0.0028(7) -0.0042(8)
C22 0.0199(13) 0.0242(12) 0.0218(11) -0.0015(9) -0.0008(9) -0.0029(9)
C23 0.0269(15) 0.0255(12) 0.0334(14) 0.0027(11) 0.0015(11) -0.0015(10)
C24 0.0424(18) 0.0266(13) 0.0319(14) 0.0025(12) -0.0001(12) 0.0057(10)
C25 0.0397(17) 0.0306(13) 0.0227(12) -0.0102(12) 0.0039(11) 0.0011(10)
F25 0.0608(12) 0.0391(9) 0.0287(8) -0.0068(8) 0.0131(8) 0.0072(7)
C26 0.0248(14) 0.0307(13) 0.0267(12) -0.0017(11) 0.0050(10) -0.0066(10)
Cl26 0.0362(4) 0.0467(4) 0.0340(3) 0.0057(3) 0.0153(3) -0.0046(3)
C27 0.0226(13) 0.0248(12) 0.0239(12) -0.0007(10) -0.0024(10) -0.0009(9)
Cl1 0.0181(3) 0.0199(3) 0.0380(3) -0.0033(2) 0.0009(2) 0.0006(2)

loop_
_atom_type_symbol
_atom_type_description
_atom_type_scat_dispersion_real
_atom_type_scat_dispersion_imag
_atom_type_scat_source
C C 0.0033 0.0016 'International Tables Vol C Tables 4.2.6.8 and 6.1.1.4'
H H 0 0 'International Tables Vol C Tables 4.2.6.8 and 6.1.1.4'
Cl Cl 0.1484 0.1585 'International Tables Vol C Tables 4.2.6.8 and 6.1.1.4'
F F 0.0171 0.0103 'International Tables Vol C Tables 4.2.6.8 and 6.1.1.4'
N N 0.0061 0.0033 'International Tables Vol C Tables 4.2.6.8 and 6.1.1.4'
O O 0.0106 0.006 'International Tables Vol C Tables 4.2.6.8 and 6.1.1.4'
S S 0.1246 0.1234 'International Tables Vol C Tables 4.2.6.8 and 6.1.1.4'

loop_
_geom_angle_atom_site_label_1
_geom_angle_atom_site_label_2
_geom_angle_atom_site_label_3
_geom_angle
C9 N1 O2 107.0(2)
C3 O2 N1 107.15(18)
O2 C3 C8 110.7(2)
O2 C3 C4 125.7(2)
C8 C3 C4 123.6(3)
C5 C4 C3 113.3(3)
C5 C4 H4 123.3
C3 C4 H4 123.3
F5 C5 C4 117.5(3)
F5 C5 C6 116.9(3)
C4 C5 C6 125.6(3)
C7 C6 C5 119.3(3)
C7 C6 H6 120.3
C5 C6 H6 120.3
C6 C7 C8 117.7(3)
C6 C7 H7 121.2
C8 C7 H7 121.2
C3 C8 C7 120.5(2)
C3 C8 C9 103.5(2)
C7 C8 C9 136.1(2)
N1 C9 C8 111.7(2)
N1 C9 C10 121.5(2)
C8 C9 C10 126.8(2)
C9 C10 C11 112.4(2)
C9 C10 C15 112.1(2)
C11 C10 C15 109.15(19)
C9 C10 H10 107.7
C11 C10 H10 107.7
C15 C10 H10 107.7
C12 C11 C10 110.7(2)
C12 C11 H11A 109.5
C10 C11 H11A 109.5
C12 C11 H11B 109.5
C10 C11 H11B 109.5
H11A C11 H11B 108.1
N13 C12 C11 110.70(19)
N13 C12 H12A 109.5
C11 C12 H12A 109.5
N13 C12 H12B 109.5
C11 C12 H12B 109.5
H12A C12 H12B 108.1
C16 N13 C14 112.29(18)
C16 N13 C12 109.86(17)
C14 N13 C12 111.44(18)
C16 N13 H13 109.4(15)
C14 N13 H13 105.2(16)
C12 N13 H13 108.5(15)
N13 C14 C15 111.04(19)
N13 C14 H14A 109.4
C15 C14 H14A 109.4
N13 C14 H14B 109.4
C15 C14 H14B 109.4
H14A C14 H14B 108
C14 C15 C10 110.27(19)
C14 C15 H15A 109.6
C10 C15 H15A 109.6
C14 C15 H15B 109.6
C10 C15 H15B 109.6
H15A C15 H15B 108.1
N13 C16 C17 114.42(18)
N13 C16 H16A 108.7
C17 C16 H16A 108.7
N13 C16 H16B 108.7
C17 C16 H16B 108.7
H16A C16 H16B 107.6
C16 C17 C18 109.42(19)
C16 C17 H17A 109.8
C18 C17 H17A 109.8
C16 C17 H17B 109.8
C18 C17 H17B 109.8
H17A C17 H17B 108.2
N20 C18 C17 112.3(2)
N20 C18 H18A 109.2
C17 C18 H18A 109.2
N20 C18 H18B 109.2
C17 C18 H18B 109.2
H18A C18 H18B 107.9
C18 N20 S21 120.51(17)
C18 N20 H20 122(2)
S21 N20 H20 115(2)
O21B S21 O21A 119.12(11)
O21B S21 N20 107.42(11)
O21A S21 N20 108.59(11)
O21B S21 C22 107.66(11)
O21A S21 C22 105.76(11)
N20 S21 C22 107.83(11)
C27 C22 C23 121.2(2)
C27 C22 S21 119.14(19)
C23 C22 S21 119.64(19)
C24 C23 C22 119.0(2)
C24 C23 H23 120.5
C22 C23 H23 120.5
C25 C24 C23 119.1(2)
C25 C24 H24 120.5
C23 C24 H24 120.5
F25 C25 C24 118.9(2)
F25 C25 C26 118.8(2)
C24 C25 C26 122.3(2)
C25 C26 C27 119.1(2)
C25 C26 Cl26 120.4(2)
C27 C26 Cl26 120.5(2)
C22 C27 C26 119.4(2)
C22 C27 H27 120.3
C26 C27 H27 120.3

loop_
_geom_bond_atom_site_label_1
_geom_bond_atom_site_label_2
_geom_bond_distance
N1 C9 1.301(3)
N1 O2 1.434(3)
O2 C3 1.358(3)
C3 C8 1.381(3)
C3 C4 1.398(4)
C4 C5 1.369(4)
C4 H4 0.95
C5 F5 1.363(3)
C5 C6 1.392(4)
C6 C7 1.376(4)
C6 H6 0.95
C7 C8 1.397(4)
C7 H7 0.95
C8 C9 1.439(3)
C9 C10 1.500(3)
C10 C11 1.525(3)
C10 C15 1.531(3)
C10 H10 1
C11 C12 1.521(3)
C11 H11A 0.99
C11 H11B 0.99
C12 N13 1.500(3)
C12 H12A 0.99
C12 H12B 0.99
N13 C16 1.495(3)
N13 C14 1.497(3)
N13 H13 0.97(3)
C14 C15 1.523(3)
C14 H14A 0.99
C14 H14B 0.99
C15 H15A 0.99
C15 H15B 0.99
C16 C17 1.519(3)
C16 H16A 0.99
C16 H16B 0.99
C17 C18 1.527(3)
C17 H17A 0.99
C17 H17B 0.99
C18 N20 1.464(3)
C18 H18A 0.99
C18 H18B 0.99
N20 S21 1.596(2)
N20 H20 0.85(3)
S21 O21B 1.4318(18)
S21 O21A 1.4407(17)
S21 C22 1.774(2)
C22 C27 1.382(3)
C22 C23 1.398(3)
C23 C24 1.391(4)
C23 H23 0.95
C24 C25 1.371(4)
C24 H24 0.95
C25 F25 1.356(3)
C25 C26 1.382(4)
C26 C27 1.383(3)
C26 Cl26 1.729(3)
C27 H27 0.95

loop_
_geom_hbond_atom_site_label_D
_geom_hbond_atom_site_label_H
_geom_hbond_atom_site_label_A
_geom_hbond_site_symmetry_A
_geom_hbond_distance_DH
_geom_hbond_distance_HA
_geom_hbond_distance_DA
_geom_hbond_angle_DHA
N13 H13 Cl1 . 0.97(3) 2.07(3) 3.042(2) 177(2)
N20 H20 Cl1 2_645 0.85(3) 2.42(4) 3.218(2) 158(3)
C14 H14A Cl1 1_455 0.99 2.7 3.574(2) 147.1
C16 H16A Cl1 2_645 0.99 2.61 3.581(2) 166.5
C18 H18B Cl1 2_545 0.99 2.84 3.590(2) 133
C10 H10 O21A 2_545 1 2.57 3.458(3) 147.5
C12 H12A O21A 2_545 0.99 2.58 3.421(3) 143
C14 H14B O21A 2_545 0.99 2.58 3.424(3) 143
C18 H18A O21B 1_455 0.99 2.31 3.255(3) 158.1

_cod_database_fobs_code 2021300
